data_4314648
loop_
_publ_author_name
'Ying Wang'
'Xi-Li Li'
'Tian-Wei Wang'
'You Song'
'Xiao-Zeng You'

_publ_section_title
;
 Slow Relaxation Processes and Single-Ion Magnetic Behaviors in
 Dysprosium-Containing Complexes
;
_journal_name_full 'Inorganic Chemistry'
_journal_page_first 969
_journal_page_last 976
_journal_paper_doi 10.1021/ic901720a
_journal_volume 49
_journal_year 2010
_chemical_formula_moiety 'C17 H15 Nd O11'
_chemical_formula_sum 'C17 H15 Nd O11'
_chemical_formula_weight 539.53
_chemical_name_systematic
; 
 ? 
;
_space_group_IT_number 14
_symmetry_cell_setting monoclinic
_symmetry_space_group_name_Hall '-P 2ybc'
_symmetry_space_group_name_H-M 'P 1 21/c 1'
_atom_sites_solution_hydrogens geom
_atom_sites_solution_primary direct
_atom_sites_solution_secondary difmap
_audit_creation_method SHELXL-97
_cell_angle_alpha 90.00
_cell_angle_beta 111.1090(10)
_cell_angle_gamma 90.00
_cell_formula_units_Z 4
_cell_length_a 9.6325(2)
_cell_length_b 19.3591(5)
_cell_length_c 11.2552(3)
_cell_measurement_reflns_used 2169
_cell_measurement_temperature 293(2)
_cell_measurement_theta_max 24.62
_cell_measurement_theta_min 2.19
_cell_volume 1957.99(8)
_computing_cell_refinement SMART
_computing_data_collection 'SMART (Bruker, 2000)'
_computing_data_reduction 'SAINT (Bruker, 2000)'
_computing_molecular_graphics SHELXTL
_computing_publication_material SHELXTL
_computing_structure_refinement SHELXTL
_computing_structure_solution 'SHELXTL (Bruker, 2000)'
_diffrn_ambient_temperature 293(2)
_diffrn_measured_fraction_theta_full 0.805
_diffrn_measured_fraction_theta_max 0.805
_diffrn_measurement_device_type 'Bruker Smart Aepex CCD'
_diffrn_measurement_method 'phi and omega scans'
_diffrn_radiation_monochromator graphite
_diffrn_radiation_source 'fine-focus sealed tube'
_diffrn_radiation_type MoK\a
_diffrn_radiation_wavelength 0.71073
_diffrn_reflns_av_R_equivalents 0.0712
_diffrn_reflns_av_sigmaI/netI 0.0432
_diffrn_reflns_limit_h_max 12
_diffrn_reflns_limit_h_min -12
_diffrn_reflns_limit_k_max 23
_diffrn_reflns_limit_k_min -25
_diffrn_reflns_limit_l_max 15
_diffrn_reflns_limit_l_min -15
_diffrn_reflns_number 18185
_diffrn_reflns_theta_full 29.75
_diffrn_reflns_theta_max 29.75
_diffrn_reflns_theta_min 2.21
_exptl_absorpt_coefficient_mu 2.709
_exptl_absorpt_correction_T_max 0.7369
_exptl_absorpt_correction_T_min 0.7029
_exptl_absorpt_correction_type multi-scan
_exptl_absorpt_process_details 'SADABS; Bruker, 2000'
_exptl_crystal_colour 'light purple'
_exptl_crystal_density_diffrn 1.830
_exptl_crystal_density_method 'not measured'
_exptl_crystal_description block
_exptl_crystal_F_000 1060
_exptl_crystal_size_max 0.14
_exptl_crystal_size_mid 0.13
_exptl_crystal_size_min 0.12
_refine_diff_density_max 1.599
_refine_diff_density_min -1.353
_refine_diff_density_rms 0.138
_refine_ls_extinction_method none
_refine_ls_goodness_of_fit_ref 1.088
_refine_ls_hydrogen_treatment constr
_refine_ls_matrix_type full
_refine_ls_number_parameters 262
_refine_ls_number_reflns 4504
_refine_ls_number_restraints 0
_refine_ls_restrained_S_all 1.088
_refine_ls_R_factor_all 0.0382
_refine_ls_R_factor_gt 0.0345
_refine_ls_shift/su_max 0.000
_refine_ls_shift/su_mean 0.000
_refine_ls_structure_factor_coef Fsqd
_refine_ls_weighting_details 'calc w=1/[\s^2^(Fo^2^)+(0.0289P)^2^+5.2586P] where P=(Fo^2^+2Fc^2^)/3'
_refine_ls_weighting_scheme calc
_refine_ls_wR_factor_gt 0.0822
_refine_ls_wR_factor_ref 0.0837
_reflns_number_gt 4091
_reflns_number_total 4504
_reflns_threshold_expression >2sigma(I)
_cod_data_source_file ic901720a_si_002_1.cif
_cod_data_source_block Nd
_cod_depositor_comments
;
The following automatic conversions were performed:

'_symmetry_cell_setting' value 'Monoclinic' changed to 'monoclinic'
according to the built-in table from CIF Core dictionary named
'cif_core.dic' version 2.4.1 from 2010-06-29.

Automatic conversion script
Id: cif_fix_values 1646 2011-03-28 12:23:43Z adriana 
;
_cod_database_code 4314648

loop_
_symmetry_equiv_pos_as_xyz
'x, y, z'
'-x, y+1/2, -z+1/2'
'-x, -y, -z'
'x, -y-1/2, z-1/2'

loop_
_atom_site_label
_atom_site_type_symbol
_atom_site_fract_x
_atom_site_fract_y
_atom_site_fract_z
_atom_site_U_iso_or_equiv
_atom_site_adp_type
_atom_site_occupancy
_atom_site_symmetry_multiplicity
_atom_site_calc_flag
_atom_site_refinement_flags
_atom_site_disorder_assembly
_atom_site_disorder_group
C1 C 0.6740(4) 1.1227(2) 0.3731(3) 0.0215(8) Uani 1 1 d . . .
C2 C 0.6329(4) 1.1886(2) 0.3050(4) 0.0254(8) Uani 1 1 d . . .
C3 C 0.6670(5) 1.2079(3) 0.2117(4) 0.0333(10) Uani 1 1 d . . .
H3 H 0.7226 1.1833 0.1734 0.040 Uiso 1 1 calc R . .
C4 C 0.6032(7) 1.2750(4) 0.1766(6) 0.0644(19) Uani 1 1 d . . .
H4 H 0.6136 1.3023 0.1123 0.077 Uiso 1 1 calc R . .
C5 C 0.5324(7) 1.2914(3) 0.2441(6) 0.0629(17) Uani 1 1 d . . .
H5 H 0.4780 1.3317 0.2387 0.075 Uiso 1 1 calc R . .
C6 C 0.3537(4) 0.97981(19) 0.2799(3) 0.0182(7) Uani 1 1 d . . .
C7 C 0.3146(4) 0.9714(2) 0.1452(3) 0.0192(7) Uani 1 1 d . . .
C8 C 0.4010(4) 0.9560(3) 0.0861(4) 0.0330(10) Uani 1 1 d . . .
H8 H 0.5033 0.9488 0.1175 0.040 Uiso 1 1 calc R . .
C9 C 0.2936(5) 0.9528(3) -0.0464(4) 0.0367(11) Uani 1 1 d . . .
H9 H 0.3214 0.9425 -0.1154 0.044 Uiso 1 1 calc R . .
C10 C 0.1506(5) 0.9664(3) -0.0585(3) 0.0309(9) Uani 1 1 d . . .
H10 H 0.0663 0.9670 -0.1324 0.037 Uiso 1 1 calc R . .
C11 C 0.8770(4) 0.9143(2) 0.3232(3) 0.0198(7) Uani 1 1 d . . .
C12 C 0.8773(4) 0.8794(2) 0.2135(3) 0.0241(8) Uani 1 1 d . . .
C13 C 0.9910(5) 0.8690(3) 0.1792(4) 0.0378(11) Uani 1 1 d . . .
H13 H 1.0916 0.8784 0.2211 0.045 Uiso 1 1 calc R . .
C14 C 0.9125(7) 0.8381(3) 0.0550(5) 0.0534(15) Uani 1 1 d . . .
H14 H 0.9602 0.8240 0.0006 0.064 Uiso 1 1 calc R . .
C15 C 0.7629(7) 0.8317(4) 0.0256(4) 0.0585(17) Uani 1 1 d . . .
H15 H 0.6942 0.8134 -0.0487 0.070 Uiso 1 1 calc R . .
C16 C 0.7732(5) 0.8426(3) 0.6679(5) 0.0429(12) Uani 1 1 d . . .
H16A H 0.7381 0.7961 0.6730 0.051 Uiso 1 1 calc R . .
H16B H 0.7790 0.8668 0.7450 0.051 Uiso 1 1 calc R . .
C17 C 0.9250(5) 0.8387(3) 0.6620(6) 0.0490(14) Uani 1 1 d . . .
H17A H 0.9945 0.8186 0.7395 0.059 Uiso 1 1 calc R . .
H17B H 0.9240 0.8106 0.5903 0.059 Uiso 1 1 calc R . .
Nd1 Nd 0.761392(18) 0.988711(11) 0.500146(15) 0.01684(8) Uani 1 1 d . . .
O1 O 0.7491(3) 1.07859(15) 0.3434(2) 0.0220(6) Uani 1 1 d . . .
O2 O 0.6336(3) 1.11019(15) 0.4578(2) 0.0261(6) Uani 1 1 d . . .
O3 O 0.4947(3) 0.97482(18) 0.3616(2) 0.0298(7) Uani 1 1 d . . .
O4 O 0.2419(3) 0.99016(16) 0.3041(2) 0.0255(6) Uani 1 1 d . . .
O5 O 0.7561(3) 0.91088(17) 0.3360(3) 0.0296(7) Uani 1 1 d . . .
O6 O 0.9984(3) 0.94684(17) 0.3987(2) 0.0286(6) Uani 1 1 d . . .
O7 O 0.6635(3) 0.87836(16) 0.5564(2) 0.0269(6) Uani 1 1 d . . .
H7 H 0.5858 0.8872 0.5727 0.032 Uiso 1 1 d R . .
O8 O 0.9665(3) 0.90692(15) 0.6475(2) 0.0244(6) Uani 1 1 d . . .
H8A H 1.0370 0.9054 0.6189 0.029 Uiso 1 1 d R . .
O9 O 0.5499(4) 1.2382(2) 0.3290(4) 0.0534(10) Uani 1 1 d . . .
O10 O 0.1597(3) 0.97834(17) 0.0578(2) 0.0271(6) Uani 1 1 d . . .
O11 O 0.7362(3) 0.8560(2) 0.1208(3) 0.0414(8) Uani 1 1 d . . .

loop_
_atom_site_aniso_label
_atom_site_aniso_U_11
_atom_site_aniso_U_22
_atom_site_aniso_U_33
_atom_site_aniso_U_23
_atom_site_aniso_U_13
_atom_site_aniso_U_12
C1 0.0185(16) 0.029(2) 0.0210(16) 0.0021(15) 0.0124(13) 0.0018(15)
C2 0.0217(17) 0.034(2) 0.0249(17) 0.0094(17) 0.0131(15) 0.0064(16)
C3 0.037(2) 0.048(3) 0.0233(18) 0.0126(19) 0.0218(17) 0.005(2)
C4 0.063(4) 0.074(5) 0.050(3) 0.038(3) 0.012(3) -0.013(3)
C5 0.064(4) 0.029(3) 0.078(4) 0.013(3) 0.004(3) 0.018(3)
C6 0.0210(16) 0.020(2) 0.0149(15) -0.0027(14) 0.0075(13) -0.0041(14)
C7 0.0190(16) 0.026(2) 0.0134(15) -0.0008(14) 0.0072(13) 0.0004(14)
C8 0.0266(19) 0.056(3) 0.0204(17) 0.0003(19) 0.0133(15) 0.007(2)
C9 0.043(2) 0.056(3) 0.0162(17) -0.0033(19) 0.0163(17) 0.008(2)
C10 0.034(2) 0.047(3) 0.0098(15) -0.0006(17) 0.0065(14) 0.0017(19)
C11 0.0214(17) 0.027(2) 0.0121(14) -0.0023(14) 0.0073(13) -0.0006(15)
C12 0.0283(19) 0.030(2) 0.0184(16) -0.0049(15) 0.0132(14) -0.0016(16)
C13 0.044(2) 0.038(3) 0.046(2) -0.008(2) 0.035(2) -0.006(2)
C14 0.093(4) 0.044(3) 0.048(3) -0.017(2) 0.055(3) -0.008(3)
C15 0.090(4) 0.068(5) 0.023(2) -0.022(2) 0.027(2) -0.009(3)
C16 0.036(2) 0.042(3) 0.061(3) 0.026(2) 0.030(2) 0.007(2)
C17 0.038(3) 0.035(3) 0.082(4) 0.024(3) 0.032(3) 0.011(2)
Nd1 0.01590(11) 0.02448(13) 0.01093(10) -0.00119(7) 0.00578(7) -0.00150(7)
O1 0.0238(12) 0.0305(16) 0.0172(11) 0.0027(11) 0.0141(10) 0.0047(11)
O2 0.0352(14) 0.0330(17) 0.0213(12) 0.0038(11) 0.0238(11) 0.0050(12)
O3 0.0217(13) 0.051(2) 0.0164(12) -0.0045(12) 0.0060(10) -0.0022(13)
O4 0.0248(13) 0.0401(18) 0.0167(11) -0.0028(11) 0.0136(10) -0.0007(12)
O5 0.0275(14) 0.0412(19) 0.0273(13) -0.0112(13) 0.0187(11) -0.0047(13)
O6 0.0294(14) 0.0388(19) 0.0159(12) -0.0044(12) 0.0064(10) -0.0108(13)
O7 0.0251(13) 0.0378(17) 0.0255(13) 0.0023(12) 0.0184(11) -0.0016(12)
O8 0.0227(12) 0.0346(17) 0.0238(12) 0.0070(12) 0.0179(10) 0.0035(11)
O9 0.052(2) 0.057(3) 0.057(2) -0.003(2) 0.0280(18) 0.0129(19)
O10 0.0234(13) 0.047(2) 0.0112(11) 0.0002(12) 0.0072(10) 0.0034(12)
O11 0.0374(16) 0.064(3) 0.0233(14) -0.0208(15) 0.0115(12) -0.0066(16)

loop_
_atom_type_symbol
_atom_type_description
_atom_type_scat_dispersion_real
_atom_type_scat_dispersion_imag
_atom_type_scat_source
C C 0.0033 0.0016 'International Tables Vol C Tables 4.2.6.8 and 6.1.1.4'
H H 0.0000 0.0000 'International Tables Vol C Tables 4.2.6.8 and 6.1.1.4'
O O 0.0106 0.0060 'International Tables Vol C Tables 4.2.6.8 and 6.1.1.4'
Nd Nd -0.1943 3.0179 'International Tables Vol C Tables 4.2.6.8 and 6.1.1.4'

loop_
_geom_angle_atom_site_label_1
_geom_angle_atom_site_label_2
_geom_angle_atom_site_label_3
_geom_angle
_geom_angle_site_symmetry_1
_geom_angle_site_symmetry_3
_geom_angle_publ_flag
O2 C1 O1 118.1(4) . . ?
O2 C1 C2 119.7(3) . . ?
O1 C1 C2 122.1(3) . . ?
O2 C1 Nd1 62.9(2) . . ?
O1 C1 Nd1 55.26(19) . . ?
C2 C1 Nd1 177.4(2) . . ?
C3 C2 O9 108.0(4) . . ?
C3 C2 C1 126.0(4) . . ?
O9 C2 C1 126.0(3) . . ?
C2 C3 C4 106.4(4) . . ?
C2 C3 H3 126.8 . . ?
C4 C3 H3 126.8 . . ?
C5 C4 C3 110.0(5) . . ?
C5 C4 H4 125.0 . . ?
C3 C4 H4 125.0 . . ?
C4 C5 O9 106.2(5) . . ?
C4 C5 H5 126.9 . . ?
O9 C5 H5 126.9 . . ?
O4 C6 O3 128.0(3) . . ?
O4 C6 C7 109.8(3) . . ?
O3 C6 C7 122.2(3) . . ?
C8 C7 C6 127.3(3) . . ?
C8 C7 O10 111.7(3) . . ?
C6 C7 O10 121.0(3) . . ?
C7 C8 C9 100.7(3) . . ?
C7 C8 H8 129.7 . . ?
C9 C8 H8 129.7 . . ?
C10 C9 C8 114.1(3) . . ?
C10 C9 H9 122.9 . . ?
C8 C9 H9 122.9 . . ?
O10 C10 C9 103.6(3) . . ?
O10 C10 H10 128.2 . . ?
C9 C10 H10 128.2 . . ?
O5 C11 O6 127.2(3) . . ?
O5 C11 C12 112.3(3) . . ?
O6 C11 C12 120.5(3) . . ?
O5 C11 Nd1 49.31(18) . . ?
O6 C11 Nd1 78.39(19) . . ?
C12 C11 Nd1 159.6(3) . . ?
C13 C12 C11 127.0(4) . . ?
C13 C12 O11 114.0(3) . . ?
C11 C12 O11 118.8(3) . . ?
C12 C13 C14 98.4(4) . . ?
C12 C13 H13 130.8 . . ?
C14 C13 H13 130.8 . . ?
C15 C14 C13 114.1(4) . . ?
C15 C14 H14 123.0 . . ?
C13 C14 H14 123.0 . . ?
O11 C15 C14 106.1(4) . . ?
O11 C15 H15 126.9 . . ?
C14 C15 H15 126.9 . . ?
O7 C16 C17 113.3(4) . . ?
O7 C16 H16A 108.9 . . ?
C17 C16 H16A 108.9 . . ?
O7 C16 H16B 108.9 . . ?
C17 C16 H16B 108.9 . . ?
H16A C16 H16B 107.7 . . ?
O8 C17 C16 106.4(4) . . ?
O8 C17 H17A 110.4 . . ?
C16 C17 H17A 110.4 . . ?
O8 C17 H17B 110.4 . . ?
C16 C17 H17B 110.4 . . ?
H17A C17 H17B 108.6 . . ?
O4 Nd1 O5 150.91(11) 3_676 . ?
O4 Nd1 O1 124.15(10) 3_676 . ?
O5 Nd1 O1 84.74(10) . . ?
O4 Nd1 O3 104.88(9) 3_676 . ?
O5 Nd1 O3 73.49(9) . . ?
O1 Nd1 O3 81.64(9) . . ?
O4 Nd1 O7 76.63(10) 3_676 . ?
O5 Nd1 O7 75.54(9) . . ?
O1 Nd1 O7 149.54(9) . . ?
O3 Nd1 O7 70.70(10) . . ?
O4 Nd1 O6 78.56(9) 3_676 3_776 ?
O5 Nd1 O6 115.27(9) . 3_776 ?
O1 Nd1 O6 76.79(9) . 3_776 ?
O3 Nd1 O6 155.56(11) . 3_776 ?
O7 Nd1 O6 132.66(9) . 3_776 ?
O4 Nd1 O8 76.27(9) 3_676 . ?
O5 Nd1 O8 84.74(9) . . ?
O1 Nd1 O8 135.89(8) . . ?
O3 Nd1 O8 134.92(10) . . ?
O7 Nd1 O8 65.78(9) . . ?
O6 Nd1 O8 69.51(10) 3_776 . ?
O4 Nd1 O2 80.99(9) 3_676 . ?
O5 Nd1 O2 123.55(9) . . ?
O1 Nd1 O2 48.20(7) . . ?
O3 Nd1 O2 70.84(10) . . ?
O7 Nd1 O2 128.07(8) . . ?
O6 Nd1 O2 86.13(10) 3_776 . ?
O8 Nd1 O2 149.35(9) . . ?
O4 Nd1 C1 102.34(10) 3_676 . ?
O5 Nd1 C1 105.07(10) . . ?
O1 Nd1 C1 24.57(8) . . ?
O3 Nd1 C1 74.97(11) . . ?
O7 Nd1 C1 143.93(9) . . ?
O6 Nd1 C1 80.65(10) 3_776 . ?
O8 Nd1 C1 149.88(9) . . ?
O2 Nd1 C1 23.63(8) . . ?
O4 Nd1 C11 151.88(10) 3_676 . ?
O5 Nd1 C11 23.10(9) . . ?
O1 Nd1 C11 78.15(9) . . ?
O3 Nd1 C11 94.52(9) . . ?
O7 Nd1 C11 91.26(9) . . ?
O6 Nd1 C11 92.18(9) 3_776 . ?
O8 Nd1 C11 75.62(9) . . ?
O2 Nd1 C11 125.25(9) . . ?
C1 Nd1 C11 102.23(10) . . ?
C1 O1 Nd1 100.2(2) . . ?
C1 O2 Nd1 93.5(2) . . ?
C6 O3 Nd1 168.9(3) . . ?
C6 O4 Nd1 125.0(2) . 3_676 ?
C11 O5 Nd1 107.6(2) . . ?
C11 O6 Nd1 168.2(2) . 3_776 ?
C16 O7 Nd1 113.1(2) . . ?
C16 O7 H7 108.9 . . ?
Nd1 O7 H7 108.8 . . ?
C17 O8 Nd1 117.5(3) . . ?
C17 O8 H8A 108.0 . . ?
Nd1 O8 H8A 107.9 . . ?
C2 O9 C5 109.3(4) . . ?
C10 O10 C7 110.0(3) . . ?
C15 O11 C12 107.3(4) . . ?

loop_
_geom_bond_atom_site_label_1
_geom_bond_atom_site_label_2
_geom_bond_distance
_geom_bond_site_symmetry_2
_geom_bond_publ_flag
C1 O2 1.179(4) . ?
C1 O1 1.240(4) . ?
C1 C2 1.468(6) . ?
C1 Nd1 2.935(4) . ?
C2 C3 1.264(5) . ?
C2 O9 1.337(5) . ?
C3 C4 1.431(8) . ?
C3 H3 0.9300 . ?
C4 C5 1.231(9) . ?
C4 H4 0.9300 . ?
C5 O9 1.373(7) . ?
C5 H5 0.9300 . ?
C6 O4 1.219(4) . ?
C6 O3 1.341(4) . ?
C6 C7 1.433(4) . ?
C7 C8 1.274(5) . ?
C7 O10 1.468(4) . ?
C8 C9 1.479(5) . ?
C8 H8 0.9300 . ?
C9 C10 1.360(6) . ?
C9 H9 0.9300 . ?
C10 O10 1.301(4) . ?
C10 H10 0.9300 . ?
C11 O5 1.226(4) . ?
C11 O6 1.330(4) . ?
C11 C12 1.409(5) . ?
C11 Nd1 2.979(3) . ?
C12 C13 1.301(5) . ?
C12 O11 1.456(5) . ?
C13 C14 1.457(7) . ?
C13 H13 0.9300 . ?
C14 C15 1.363(8) . ?
C14 H14 0.9300 . ?
C15 O11 1.278(5) . ?
C15 H15 0.9300 . ?
C16 O7 1.489(5) . ?
C16 C17 1.490(6) . ?
C16 H16A 0.9700 . ?
C16 H16B 0.9700 . ?
C17 O8 1.406(6) . ?
C17 H17A 0.9700 . ?
C17 H17B 0.9700 . ?
Nd1 O4 2.253(2) 3_676 ?
Nd1 O5 2.370(3) . ?
Nd1 O1 2.450(3) . ?
Nd1 O3 2.494(3) . ?
Nd1 O7 2.506(3) . ?
Nd1 O6 2.512(3) 3_776 ?
Nd1 O8 2.608(3) . ?
Nd1 O2 2.617(3) . ?
O4 Nd1 2.253(2) 3_676 ?
O6 Nd1 2.512(3) 3_776 ?
O7 H7 0.8500 . ?
O8 H8A 0.8500 . ?
